data_7127280
loop_
_publ_author_name
'Pozo, Iago'
'Pe\~na, Diego'
'Guiti\'an, Enrique'
'P\'erez, Dolores'

_publ_section_title
;
 2,6,10-Triphenylenotriyne: a star-shaped trisaryne.
;
_journal_issue 84
_journal_name_full 'Chemical communications (Cambridge, England)'
_journal_page_first 12853
_journal_page_last 12856
_journal_paper_doi 10.1039/d0cc05686c
_journal_volume 56
_journal_year 2020
_chemical_formula_moiety '2(C50 H30 O), 3(C H Cl3)'
_chemical_formula_sum 'C103 H63 Cl9 O2'
_chemical_formula_weight 1651.58
_chemical_name_common IP480F2F3
_chemical_name_systematic IP480F2F3
_space_group_crystal_system triclinic
_space_group_IT_number 2
_space_group_name_Hall '-P 1'
_space_group_name_H-M_alt 'P -1'
_atom_sites_solution_hydrogens geom
_atom_sites_solution_primary dual
_atom_sites_solution_secondary difmap
_audit_update_record
;
2020-09-01 deposited with the CCDC.	2020-09-18 downloaded from the CCDC.
;
_cell_angle_alpha 85.569(2)
_cell_angle_beta 82.256(2)
_cell_angle_gamma 71.671(2)
_cell_formula_units_Z 2
_cell_length_a 15.3787(5)
_cell_length_b 16.0584(6)
_cell_length_c 16.3664(6)
_cell_measurement_reflns_used 7070
_cell_measurement_temperature 100.(2)
_cell_measurement_theta_max 67.1631
_cell_measurement_theta_min 2.7266
_cell_volume 3799.1(2)
_computing_cell_refinement 'SAINT V8.40A (Bruker Nano, Inc., 2019)'
_computing_data_collection 'Bruker APEX3 software'
_computing_data_reduction 'SAINT V8.40A (Bruker Nano, Inc., 2019)'
_computing_molecular_graphics 'ORTEP 2014.1 (Farrugia, 2012)'
_computing_publication_material 'IUCr Journals printCIF'
_computing_structure_refinement 'SHELXL-2018/3 (Sheldrick, 2018)'
_computing_structure_solution 'SHELXT 2018/2 (Sheldrick, 2015)'
_diffrn_ambient_temperature 100.(2)
_diffrn_detector_area_resol_mean 7.3910
_diffrn_measured_fraction_theta_full 1.000
_diffrn_measured_fraction_theta_max 1.000
_diffrn_measurement_device_type 'Bruker D8 VENTURE PHOTON-III C14'
_diffrn_measurement_method '\f or \w oscillation scans'
_diffrn_radiation_monochromator 'multilayer mirror'
_diffrn_radiation_type 'Cu K\a'
_diffrn_radiation_wavelength 1.54178
_diffrn_reflns_av_R_equivalents 0.1504
_diffrn_reflns_av_unetI/netI 0.0991
_diffrn_reflns_limit_h_max 18
_diffrn_reflns_limit_h_min -18
_diffrn_reflns_limit_k_max 19
_diffrn_reflns_limit_k_min -19
_diffrn_reflns_limit_l_max 17
_diffrn_reflns_limit_l_min -19
_diffrn_reflns_number 88736
_diffrn_reflns_theta_full 67.40
_diffrn_reflns_theta_max 67.40
_diffrn_reflns_theta_min 2.73
_diffrn_source 'microfocus sealed tube'
_diffrn_source_type 'Incoatec I\mS 3.0'
_exptl_absorpt_coefficient_mu 3.478
_exptl_absorpt_correction_T_max 0.97
_exptl_absorpt_correction_T_min 0.84
_exptl_absorpt_correction_type multi-scan
_exptl_absorpt_process_details
;
SADABS-2016/2 - Bruker AXS area detector scaling and absorption correction
;
_exptl_crystal_colour 'clear colourless'
_exptl_crystal_density_diffrn 1.444
_exptl_crystal_density_method 'not measured'
_exptl_crystal_description plate
_exptl_crystal_F_000 1700
_exptl_crystal_size_max 0.080
_exptl_crystal_size_mid 0.060
_exptl_crystal_size_min 0.010
_refine_diff_density_max 0.634
_refine_diff_density_min -0.855
_refine_ls_extinction_method none
_refine_ls_goodness_of_fit_ref 1.034
_refine_ls_hydrogen_treatment constr
_refine_ls_matrix_type full
_refine_ls_number_parameters 1145
_refine_ls_number_reflns 13667
_refine_ls_number_restraints 837
_refine_ls_restrained_S_all 1.025
_refine_ls_R_factor_all 0.1291
_refine_ls_R_factor_gt 0.0874
_refine_ls_shift/su_max 0.000
_refine_ls_shift/su_mean 0.000
_refine_ls_structure_factor_coef Fsqd
_refine_ls_weighting_details 'w=1/[\s^2^(Fo^2^)+(0.1663P)^2^+0.9368P] where P=(Fo^2^+2Fc^2^)/3'
_refine_ls_weighting_scheme calc
_refine_ls_wR_factor_gt 0.2420
_refine_ls_wR_factor_ref 0.2814
_reflns_number_gt 8344
_reflns_number_total 13667
_reflns_threshold_expression 'I > 2\s(I)'
_cod_data_source_file d0cc05686c2.cif
_cod_data_source_block 20GRC002
_cod_depositor_comments
;
The following automatic conversions were performed:

data item '_exptl_absorpt_correction_type' value 'Multi-Scan' was
changed to 'multi-scan' in accordance with the
/home/data/users/saulius/crontab/automatic-downloads/rss-feeds/RSC/lib/dictionaries/cif_core.dic
dictionary named 'cif_core.dic' version 2.4.2 last updated on
2011-04-26.

Automatic conversion script
Id: cif_fix_values 7556 2019-12-06 15:28:31Z antanas 

 Adding full bibliography for 7127280.cif.
;
_cod_database_code 7127280

loop_
_space_group_symop_operation_xyz
'x, y, z'
'-x, -y, -z'

loop_
_atom_site_type_symbol
_atom_site_label
_atom_site_fract_x
_atom_site_fract_y
_atom_site_fract_z
_atom_site_U_iso_or_equiv
_atom_site_adp_type
_atom_site_calc_flag
_atom_site_refinement_flags_adp
_atom_site_refinement_flags_occupancy
_atom_site_refinement_flags_posn
_atom_site_occupancy
_atom_site_disorder_assembly
_atom_site_disorder_group
C C1 0.3689(3) 0.1097(3) 0.5488(3) 0.0391(10) Uani d . . . 1.0 . .
C C2 0.3923(3) 0.1567(3) 0.4781(3) 0.0387(10) Uani d . . . 1.0 . .
C C3 0.3240(3) 0.1959(3) 0.4238(3) 0.0404(10) Uani d . . . 1.0 . .
H H3 0.338368 0.229561 0.3766 0.048 Uiso calc U . R 1.0 . .
C C4 0.2391(3) 0.1857(3) 0.4383(3) 0.0419(11) Uani d . . . 1.0 . .
C C5 0.2161(3) 0.1379(3) 0.5100(3) 0.0428(11) Uani d . . . 1.0 . .
C C6 0.2783(3) 0.1013(3) 0.5639(3) 0.0399(10) Uani d . . . 1.0 . .
H H6 0.261701 0.069906 0.61186 0.048 Uiso calc U . R 1.0 . .
C C7 0.1179(3) 0.1314(4) 0.5150(3) 0.0453(11) Uani d . . . 1.0 . .
H H7 0.100659 0.097982 0.565377 0.054 Uiso calc U . R 1.0 . .
C C8 0.1608(3) 0.2201(3) 0.3839(3) 0.0439(11) Uani d . . . 1.0 . .
H H8 0.177615 0.253577 0.333346 0.053 Uiso calc U . R 1.0 . .
C C9 0.0559(3) 0.2267(4) 0.5101(3) 0.0482(12) Uani d . . . 1.0 . .
C C10 0.0811(3) 0.2755(3) 0.4403(3) 0.0476(12) Uani d . . . 1.0 . .
C C11 0.0375(4) 0.3635(4) 0.4311(4) 0.0572(14) Uani d . . . 1.0 . .
H H11 0.055189 0.396227 0.384549 0.069 Uiso calc U . R 1.0 . .
C C12 -0.0339(4) 0.4048(4) 0.4915(4) 0.0599(15) Uani d . . . 1.0 . .
H H12 -0.064212 0.466127 0.486162 0.072 Uiso calc U . R 1.0 . .
C C13 -0.0598(4) 0.3580(4) 0.5569(4) 0.0597(15) Uani d . . . 1.0 . .
H H13 -0.108641 0.38689 0.596824 0.072 Uiso calc U . R 1.0 . .
C C14 -0.0163(4) 0.2681(4) 0.5671(4) 0.0568(14) Uani d . . . 1.0 . .
H H14 -0.036251 0.235836 0.612824 0.068 Uiso calc U . R 1.0 . .
C C15 0.1156(3) 0.0903(3) 0.4352(3) 0.0452(11) Uani d . . . 1.0 . .
C C16 0.1378(3) 0.1389(4) 0.3641(3) 0.0476(12) Uani d . . . 1.0 . .
C C17 0.1391(3) 0.1099(4) 0.2866(3) 0.0504(12) Uani d . . . 1.0 . .
H H17 0.151332 0.143498 0.238568 0.061 Uiso calc U . R 1.0 . .
C C18 0.1219(4) 0.0294(4) 0.2799(4) 0.0594(15) Uani d . . . 1.0 . .
H H18 0.123057 0.008537 0.226884 0.071 Uiso calc U . R 1.0 . .
C C19 0.1036(4) -0.0189(4) 0.3489(4) 0.0595(15) Uani d . . . 1.0 . .
H H19 0.09361 -0.07352 0.34324 0.071 Uiso calc U . R 1.0 . .
C C20 0.0994(4) 0.0114(4) 0.4273(4) 0.0529(13) Uani d . . . 1.0 . .
H H20 0.085511 -0.021904 0.474968 0.063 Uiso calc U . R 1.0 . .
C C21 0.5542(3) 0.1163(3) 0.5090(3) 0.0377(10) Uani d . . . 1.0 . .
C C22 0.4857(3) 0.1626(3) 0.4580(3) 0.0392(10) Uani d . . . 1.0 . .
C C23 0.5092(3) 0.2114(3) 0.3883(3) 0.0416(10) Uani d . . . 1.0 . .
H H23 0.462616 0.244154 0.355447 0.05 Uiso calc U . R 1.0 . .
C C24 0.5978(3) 0.2125(3) 0.3670(3) 0.0410(10) Uani d . . . 1.0 . .
C C25 0.6673(3) 0.1642(3) 0.4159(3) 0.0403(10) Uani d . . . 1.0 . .
C C26 0.6454(3) 0.1181(3) 0.4849(3) 0.0418(11) Uani d . . . 1.0 . .
H H26 0.692693 0.086496 0.517546 0.05 Uiso calc U . R 1.0 . .
C C27 0.7622(3) 0.1703(3) 0.3798(3) 0.0453(11) Uani d . . . 1.0 . .
H H27 0.812336 0.135518 0.413199 0.054 Uiso calc U . R 1.0 . .
C C28 0.6338(3) 0.2593(3) 0.2921(3) 0.0437(11) Uani d . . . 1.0 . .
H H28 0.584279 0.293745 0.258023 0.052 Uiso calc U . R 1.0 . .
C C29 0.7548(4) 0.2670(3) 0.3712(3) 0.0473(12) Uani d . . . 1.0 . .
C C30 0.6849(4) 0.3156(3) 0.3234(3) 0.0477(12) Uani d . . . 1.0 . .
C C31 0.6716(4) 0.4033(4) 0.3048(4) 0.0573(14) Uani d . . . 1.0 . .
H H31 0.624451 0.435847 0.272418 0.069 Uiso calc U . R 1.0 . .
C C32 0.7287(5) 0.4435(4) 0.3342(4) 0.0681(17) Uani d . . . 1.0 . .
H H32 0.721175 0.503823 0.320791 0.082 Uiso calc U . R 1.0 . .
C C33 0.7959(5) 0.3969(4) 0.3827(4) 0.0678(17) Uani d . . . 1.0 . .
H H33 0.832736 0.425811 0.404006 0.081 Uiso calc U . R 1.0 . .
C C34 0.8103(4) 0.3073(4) 0.4006(4) 0.0603(14) Uani d . . . 1.0 . .
H H34 0.857728 0.274778 0.432754 0.072 Uiso calc U . R 1.0 . .
C C35 0.7768(4) 0.1395(3) 0.2921(3) 0.0473(12) Uani d . . . 1.0 . .
C C36 0.7084(3) 0.1874(3) 0.2447(3) 0.0447(11) Uani d . . . 1.0 . .
C C37 0.7121(4) 0.1720(4) 0.1617(4) 0.0532(13) Uani d . . . 1.0 . .
H H37 0.664879 0.205638 0.129784 0.064 Uiso calc U . R 1.0 . .
C C38 0.7858(5) 0.1068(4) 0.1275(4) 0.0605(15) Uani d . . . 1.0 . .
H H38 0.789701 0.094537 0.071023 0.073 Uiso calc U . R 1.0 . .
C C39 0.8541(5) 0.0589(4) 0.1733(4) 0.0645(16) Uani d . . . 1.0 . .
H H39 0.904232 0.013615 0.148025 0.077 Uiso calc U . R 1.0 . .
C C40 0.8519(4) 0.0747(4) 0.2557(4) 0.0573(14) Uani d . . . 1.0 . .
H H40 0.900623 0.042137 0.28653 0.069 Uiso calc U . R 1.0 . .
C C41 0.4377(3) 0.0683(3) 0.6051(3) 0.0394(10) Uani d . . . 1.0 . .
C C42 0.5297(3) 0.0709(3) 0.5836(3) 0.0396(10) Uani d . . . 1.0 . .
C C43 0.5961(3) 0.0283(3) 0.6391(3) 0.0394(10) Uani d . . D 1.0 . .
H H43 0.658558 0.026782 0.625243 0.047 Uiso calc U . R 1.0 . .
C C44 0.5706(3) -0.0098(3) 0.7110(3) 0.0460(11) Uani d . . D 1.0 . .
C C45 0.6186(4) -0.0546(3) 0.7843(3) 0.0475(12) Uani d . . D 1.0 . .
H H45 0.679364 -0.045725 0.788141 0.057 Uiso calc U . R 1.0 . .
C C46 0.6191(4) -0.1504(3) 0.7875(3) 0.0548(13) Uani d . . D 1.0 . .
H H46 0.671267 -0.200615 0.776619 0.066 Uiso calc U . R 1.0 . .
C C47 0.5359(5) -0.1496(4) 0.8074(4) 0.0604(15) Uani d . . D 1.0 . .
H H47 0.513614 -0.198854 0.81311 0.072 Uiso calc U . R 1.0 . .
C C48 0.4787(4) -0.0533(4) 0.8206(4) 0.0568(14) Uani d . . D 1.0 . .
H H48 0.417585 -0.042156 0.854962 0.068 Uiso calc U . R 1.0 . .
C C49 0.4790(3) -0.0087(3) 0.7333(3) 0.0471(12) Uani d . . D 1.0 . .
C C50 0.4135(3) 0.0273(4) 0.6809(3) 0.0476(12) Uani d . . D 1.0 . .
H H50 0.352387 0.024927 0.695198 0.057 Uiso calc U . R 1.0 . .
O O1 0.5476(3) -0.0219(2) 0.8518(2) 0.0528(9) Uani d . . D 1.0 . .
C C51 0.5520(3) 0.5038(3) 0.1318(3) 0.0358(9) Uani d . . . 1.0 . .
C C52 0.6322(3) 0.4602(3) 0.0799(3) 0.0355(9) Uani d . . . 1.0 . .
C C53 0.7097(3) 0.4910(3) 0.0735(3) 0.0389(10) Uani d . . . 1.0 . .
H H53 0.76385 0.462346 0.038693 0.047 Uiso calc U . R 1.0 . .
C C54 0.7081(3) 0.5608(3) 0.1162(3) 0.0394(10) Uani d . . . 1.0 . .
C C55 0.6282(3) 0.6042(3) 0.1684(3) 0.0417(11) Uani d . . . 1.0 . .
C C56 0.5517(3) 0.5767(3) 0.1753(3) 0.0407(10) Uani d . . . 1.0 . .
H H56 0.497811 0.606824 0.209788 0.049 Uiso calc U . R 1.0 . .
C C57 0.6361(3) 0.6874(3) 0.2041(3) 0.0461(11) Uani d . . . 1.0 . .
H H57 0.580315 0.718521 0.241636 0.055 Uiso calc U . R 1.0 . .
C C58 0.7817(3) 0.6066(3) 0.1082(3) 0.0446(11) Uani d . . . 1.0 . .
H H58 0.837944 0.575856 0.070962 0.053 Uiso calc U . R 1.0 . .
C C59 0.7248(4) 0.6604(3) 0.2452(3) 0.0484(12) Uani d . . . 1.0 . .
C C60 0.8026(4) 0.6149(3) 0.1935(3) 0.0452(11) Uani d . . . 1.0 . .
C C61 0.8888(4) 0.5826(3) 0.2230(4) 0.0565(15) Uani d . . . 1.0 . .
H H61 0.940879 0.549253 0.188454 0.068 Uiso calc U . R 1.0 . .
C C62 0.8980(5) 0.5989(4) 0.3013(4) 0.0645(16) Uani d . . . 1.0 . .
H H62 0.956612 0.577271 0.321141 0.077 Uiso calc U . R 1.0 . .
C C63 0.8229(5) 0.6465(4) 0.3516(4) 0.0681(18) Uani d . . . 1.0 . .
H H63 0.830681 0.658778 0.405527 0.082 Uiso calc U . R 1.0 . .
C C64 0.7333(5) 0.6779(4) 0.3246(4) 0.0598(15) Uani d . . . 1.0 . .
H H64 0.681302 0.709783 0.360062 0.072 Uiso calc U . R 1.0 . .
C C65 0.6537(3) 0.7419(3) 0.1272(3) 0.0445(11) Uani d . . . 1.0 . .
C C66 0.7329(3) 0.6986(3) 0.0754(3) 0.0435(11) Uani d . . . 1.0 . .
C C67 0.7558(4) 0.7374(4) 0.0012(3) 0.0498(12) Uani d . . . 1.0 . .
H H67 0.810018 0.708835 -0.033602 0.06 Uiso calc U . R 1.0 . .
C C68 0.6984(4) 0.8188(4) -0.0219(4) 0.0544(13) Uani d . . . 1.0 . .
H H68 0.712226 0.845218 -0.073975 0.065 Uiso calc U . R 1.0 . .
C C69 0.6208(4) 0.8622(4) 0.0302(4) 0.0564(14) Uani d . . . 1.0 . .
H H69 0.582406 0.918315 0.013857 0.068 Uiso calc U . R 1.0 . .
C C70 0.5995(4) 0.8245(3) 0.1052(4) 0.0496(12) Uani d . . . 1.0 . .
H H70 0.547747 0.855069 0.141631 0.06 Uiso calc U . R 1.0 . .
C C71 0.5552(3) 0.3582(3) 0.0369(3) 0.0364(10) Uani d . . . 1.0 . .
C C72 0.6341(3) 0.3870(3) 0.0312(3) 0.0362(10) Uani d . . . 1.0 . .
C C73 0.7139(3) 0.3448(3) -0.0217(3) 0.0379(10) Uani d . . . 1.0 . .
H H73 0.76696 0.363658 -0.024835 0.046 Uiso calc U . R 1.0 . .
C C74 0.7155(3) 0.2770(3) -0.0684(3) 0.0381(10) Uani d . . . 1.0 . .
C C75 0.6367(3) 0.2468(3) -0.0610(3) 0.0385(10) Uani d . . . 1.0 . .
C C76 0.5594(3) 0.2876(3) -0.0103(3) 0.0392(10) Uani d . . . 1.0 . .
H H76 0.507032 0.267671 -0.006866 0.047 Uiso calc U . R 1.0 . .
C C77 0.6516(3) 0.1712(3) -0.1166(3) 0.0424(11) Uani d . . . 1.0 . .
H H77 0.596973 0.149259 -0.112107 0.051 Uiso calc U . R 1.0 . .
C C78 0.7941(3) 0.2271(3) -0.1293(3) 0.0383(10) Uani d . . . 1.0 . .
H H78 0.84891 0.248763 -0.133769 0.046 Uiso calc U . R 1.0 . .
C C79 0.7390(3) 0.1002(3) -0.0941(3) 0.0408(11) Uani d . . . 1.0 . .
C C80 0.8160(3) 0.1313(3) -0.1018(3) 0.0397(10) Uani d . . . 1.0 . .
C C81 0.9004(3) 0.0748(3) -0.0836(3) 0.0443(11) Uani d . . . 1.0 . .
H H81 0.952757 0.094988 -0.088876 0.053 Uiso calc U . R 1.0 . .
C C82 0.9083(3) -0.0119(4) -0.0574(3) 0.0466(12) Uani d . . . 1.0 . .
H H82 0.966161 -0.050712 -0.044912 0.056 Uiso calc U . R 1.0 . .
C C83 0.8321(4) -0.0412(3) -0.0496(3) 0.0476(12) Uani d . . . 1.0 . .
H H83 0.837938 -0.100401 -0.032438 0.057 Uiso calc U . R 1.0 . .
C C84 0.7462(3) 0.0158(3) -0.0669(3) 0.0435(11) Uani d . . . 1.0 . .
H H84 0.693449 -0.003949 -0.0598 0.052 Uiso calc U . R 1.0 . .
C C85 0.6760(3) 0.2046(3) -0.2028(3) 0.0425(11) Uani d . . . 1.0 . .
C C86 0.7533(3) 0.2360(3) -0.2111(3) 0.0429(11) Uani d . . . 1.0 . .
C C87 0.7831(4) 0.2697(3) -0.2851(3) 0.0495(12) Uani d . . . 1.0 . .
H H87 0.834698 0.290863 -0.289626 0.059 Uiso calc U . R 1.0 . .
C C88 0.7380(4) 0.2727(4) -0.3532(4) 0.0598(15) Uani d . . . 1.0 . .
H H88 0.758721 0.296178 -0.404488 0.072 Uiso calc U . R 1.0 . .
C C89 0.6632(4) 0.2421(4) -0.3475(4) 0.0581(15) Uani d . . . 1.0 . .
H H89 0.632586 0.244675 -0.394802 0.07 Uiso calc U . R 1.0 . .
C C90 0.6316(4) 0.2068(3) -0.2720(4) 0.0516(13) Uani d . . . 1.0 . .
H H90 0.580611 0.184793 -0.268385 0.062 Uiso calc U . R 1.0 . .
C C91 0.4711(3) 0.4729(3) 0.1390(3) 0.0375(10) Uani d . . . 1.0 . .
C C92 0.4727(3) 0.4020(3) 0.0917(3) 0.0374(10) Uani d . . . 1.0 . .
C C93^a 0.3945(6) 0.3701(7) 0.1007(5) 0.039(2) Uani d U P D 0.801(5) A 1
H H93^a 0.39466 0.32295 0.068974 0.047 Uiso calc U P R 0.801(5) A 1
C C94^a 0.3202(4) 0.4082(4) 0.1550(4) 0.0395(15) Uani d U P D 0.801(5) A 1
C C95^a 0.2258(4) 0.3957(4) 0.1793(4) 0.0418(13) Uani d U P D 0.801(5) A 1
H H95^a 0.220311 0.337897 0.166148 0.05 Uiso calc U P R 0.801(5) A 1
C C96^a 0.1529(4) 0.4774(5) 0.1486(4) 0.0474(14) Uani d U P D 0.801(5) A 1
H H96^a 0.116062 0.481329 0.105364 0.057 Uiso calc U P R 0.801(5) A 1
C C97^a 0.1524(5) 0.5428(5) 0.1964(5) 0.0501(15) Uani d U P D 0.801(5) A 1
H H97^a 0.114892 0.602337 0.193763 0.06 Uiso calc U P R 0.801(5) A 1
C C98^a 0.2243(4) 0.5012(4) 0.2550(4) 0.0453(14) Uani d U P D 0.801(5) A 1
H H98^a 0.218503 0.533417 0.306382 0.054 Uiso calc U P R 0.801(5) A 1
C C99^a 0.3192(4) 0.4777(4) 0.2027(4) 0.0399(15) Uani d U P D 0.801(5) A 1
C C100^a 0.3921(5) 0.5100(6) 0.1968(6) 0.038(2) Uani d U P D 0.801(5) A 1
H H100^a 0.390414 0.55629 0.230425 0.046 Uiso calc U P R 0.801(5) A 1
O O101^a 0.2146(3) 0.4135(3) 0.2667(3) 0.0486(11) Uani d U P D 0.801(5) A 1
C C193^b 0.386(2) 0.386(3) 0.084(3) 0.040(6) Uani d U P D 0.199(5) A 2
H H193^b 0.384093 0.343394 0.047508 0.048 Uiso calc U P R 0.199(5) A 2
C C194^b 0.3091(13) 0.4320(16) 0.1309(17) 0.042(4) Uani d U P D 0.199(5) A 2
C C195^b 0.2082(15) 0.4340(15) 0.1410(15) 0.053(3) Uani d U P D 0.199(5) A 2
H H195^b 0.189795 0.403676 0.098322 0.064 Uiso calc U P R 0.199(5) A 2
C C196^b 0.190(2) 0.4033(16) 0.2308(18) 0.061(4) Uani d U P D 0.199(5) A 2
H H196^b 0.176286 0.350754 0.249714 0.074 Uiso calc U P R 0.199(5) A 2
C C197^b 0.196(2) 0.464(2) 0.2760(14) 0.061(4) Uani d U P D 0.199(5) A 2
H H197^b 0.194326 0.462532 0.334385 0.073 Uiso calc U P R 0.199(5) A 2
C C198^b 0.2073(15) 0.5390(14) 0.2166(15) 0.055(4) Uani d U P D 0.199(5) A 2
H H198^b 0.188284 0.599 0.239219 0.066 Uiso calc U P R 0.199(5) A 2
C C199^b 0.3087(14) 0.5012(17) 0.1781(17) 0.044(4) Uani d U P D 0.199(5) A 2
C C200^b 0.3854(19) 0.528(2) 0.176(2) 0.037(5) Uani d U P D 0.199(5) A 2
H H200^b 0.381281 0.581789 0.197899 0.044 Uiso calc U P R 0.199(5) A 2
O O201^b 0.1599(12) 0.5268(14) 0.1484(14) 0.060(4) Uani d U P D 0.199(5) A 2
C C1_3 0.9242(4) 0.3563(4) 0.1553(4) 0.0624(15) Uani d U . D 1.0 . .
H H1_3 0.868228 0.403785 0.177534 0.075 Uiso calc U . R 1.0 . .
Cl Cl1_3 1.00578(13) 0.33592(13) 0.22535(12) 0.0839(5) Uani d U . D 1.0 . .
Cl Cl2_3 0.89019(18) 0.26728(15) 0.13847(15) 0.1035(7) Uani d U . D 1.0 . .
Cl Cl3_3 0.97003(10) 0.39638(10) 0.06025(10) 0.0632(4) Uani d U . D 1.0 . .
C C1_4 0.1140(4) 0.2043(4) 0.8131(4) 0.0632(15) Uani d U . D 1.0 . .
H H1_4 0.131303 0.253535 0.78108 0.076 Uiso calc U . R 1.0 . .
Cl Cl1_4 0.04582(10) 0.24605(11) 0.90521(10) 0.0651(4) Uani d U . D 1.0 . .
Cl Cl2_4 0.04927(12) 0.16520(12) 0.75335(10) 0.0733(5) Uani d U . D 1.0 . .
Cl Cl3_4 0.21480(10) 0.12330(11) 0.83362(11) 0.0704(4) Uani d U . D 1.0 . .
C C1_5^a 0.3870(6) 0.4482(7) 0.4873(6) 0.095(3) Uani d U P D 0.801(5) A 1
H H1_5^a 0.363203 0.504589 0.516926 0.114 Uiso calc U P R 0.801(5) A 1
Cl Cl1_5^a 0.4544(2) 0.36888(18) 0.5513(2) 0.0920(9) Uani d U P D 0.801(5) A 1
Cl Cl2_5^a 0.2938(2) 0.42049(18) 0.46499(18) 0.0858(8) Uani d U P D 0.801(5) A 1
Cl Cl3_5^a 0.4562(3) 0.4647(2) 0.3976(2) 0.1185(12) Uani d U P D 0.801(5) A 1
C C1_6^b 0.3952(17) 0.4677(16) 0.4883(19) 0.123(5) Uani d U P D 0.199(5) A -2
H H1_6^b 0.352459 0.496219 0.536854 0.147 Uiso calc U P R 0.199(5) A -2
Cl Cl1_6^b 0.4965(12) 0.3932(10) 0.5183(11) 0.134(4) Uani d U P D 0.199(5) A -2
Cl Cl2_6^b 0.3416(16) 0.4184(15) 0.4283(15) 0.177(6) Uani d U P D 0.199(5) A -2
Cl Cl3_6^b 0.4336(15) 0.5440(12) 0.4234(14) 0.191(6) Uani d U P D 0.199(5) A -2

loop_
_atom_site_aniso_label
_atom_site_aniso_U_11
_atom_site_aniso_U_22
_atom_site_aniso_U_33
_atom_site_aniso_U_12
_atom_site_aniso_U_13
_atom_site_aniso_U_23
C1 0.040(2) 0.037(2) 0.037(3) -0.0048(19) -0.0086(19) -0.0001(19)
C2 0.039(2) 0.038(2) 0.036(2) -0.0045(19) -0.0080(19) -0.0059(19)
C3 0.044(2) 0.040(2) 0.034(2) -0.007(2) -0.0078(19) -0.0002(19)
C4 0.038(2) 0.043(2) 0.039(3) -0.004(2) -0.008(2) -0.004(2)
C5 0.038(2) 0.048(3) 0.039(3) -0.007(2) -0.005(2) -0.005(2)
C6 0.040(2) 0.041(2) 0.034(2) -0.0051(19) -0.0085(19) -0.0010(19)
C7 0.034(2) 0.057(3) 0.040(3) -0.007(2) -0.006(2) -0.001(2)
C8 0.037(2) 0.050(3) 0.039(3) -0.004(2) -0.009(2) 0.000(2)
C9 0.039(2) 0.060(3) 0.041(3) -0.004(2) -0.011(2) -0.009(2)
C10 0.036(2) 0.053(3) 0.048(3) -0.001(2) -0.014(2) -0.008(2)
C11 0.053(3) 0.058(3) 0.057(3) -0.005(3) -0.018(3) -0.009(3)
C12 0.047(3) 0.057(3) 0.070(4) -0.001(3) -0.014(3) -0.017(3)
C13 0.050(3) 0.068(4) 0.050(3) 0.001(3) -0.004(3) -0.019(3)
C14 0.043(3) 0.074(4) 0.047(3) -0.006(3) -0.006(2) -0.014(3)
C15 0.033(2) 0.057(3) 0.043(3) -0.006(2) -0.010(2) -0.006(2)
C16 0.036(2) 0.056(3) 0.048(3) -0.008(2) -0.010(2) -0.008(2)
C17 0.039(2) 0.064(3) 0.044(3) -0.007(2) -0.008(2) -0.009(2)
C18 0.044(3) 0.078(4) 0.056(4) -0.013(3) -0.006(3) -0.023(3)
C19 0.052(3) 0.060(3) 0.071(4) -0.018(3) -0.010(3) -0.015(3)
C20 0.045(3) 0.057(3) 0.054(3) -0.011(2) -0.009(2) -0.002(3)
C21 0.038(2) 0.035(2) 0.038(2) -0.0047(18) -0.0102(19) -0.0037(19)
C22 0.041(2) 0.039(2) 0.033(2) -0.0043(19) -0.0074(19) -0.0029(19)
C23 0.040(2) 0.046(3) 0.036(2) -0.006(2) -0.0105(19) 0.000(2)
C24 0.046(3) 0.039(2) 0.036(2) -0.010(2) -0.008(2) 0.000(2)
C25 0.042(2) 0.040(2) 0.038(3) -0.009(2) -0.010(2) 0.000(2)
C26 0.043(2) 0.040(2) 0.042(3) -0.007(2) -0.015(2) -0.001(2)
C27 0.044(3) 0.043(3) 0.045(3) -0.008(2) -0.010(2) 0.005(2)
C28 0.043(2) 0.050(3) 0.040(3) -0.013(2) -0.012(2) 0.000(2)
C29 0.049(3) 0.051(3) 0.041(3) -0.014(2) -0.005(2) -0.001(2)
C30 0.057(3) 0.046(3) 0.041(3) -0.017(2) -0.009(2) 0.000(2)
C31 0.073(4) 0.048(3) 0.051(3) -0.017(3) -0.015(3) 0.005(2)
C32 0.093(5) 0.058(3) 0.062(4) -0.033(3) -0.014(3) 0.001(3)
C33 0.087(4) 0.071(4) 0.061(4) -0.043(4) -0.017(3) -0.002(3)
C34 0.067(4) 0.067(4) 0.055(3) -0.028(3) -0.017(3) 0.003(3)
C35 0.048(3) 0.046(3) 0.047(3) -0.015(2) -0.004(2) -0.002(2)
C36 0.048(3) 0.045(3) 0.042(3) -0.015(2) -0.003(2) -0.001(2)
C37 0.060(3) 0.054(3) 0.049(3) -0.023(3) -0.005(3) -0.001(2)
C38 0.074(4) 0.063(3) 0.047(3) -0.027(3) 0.005(3) -0.010(3)
C39 0.068(4) 0.059(3) 0.058(4) -0.016(3) 0.018(3) -0.014(3)
C40 0.053(3) 0.053(3) 0.061(4) -0.010(2) -0.004(3) -0.002(3)
C41 0.039(2) 0.042(2) 0.033(2) -0.0053(19) -0.0077(19) -0.0016(19)
C42 0.044(2) 0.034(2) 0.037(2) -0.0032(19) -0.013(2) -0.0028(19)
C43 0.041(2) 0.038(2) 0.036(2) -0.0055(19) -0.0105(19) -0.0001(19)
C44 0.044(3) 0.044(3) 0.044(3) -0.003(2) -0.012(2) -0.002(2)
C45 0.048(3) 0.053(3) 0.037(3) -0.008(2) -0.009(2) 0.007(2)
C46 0.069(4) 0.047(3) 0.042(3) -0.008(3) -0.010(3) 0.006(2)
C47 0.084(4) 0.061(3) 0.047(3) -0.031(3) -0.029(3) 0.010(3)
C48 0.057(3) 0.054(3) 0.057(3) -0.014(3) -0.012(3) 0.009(3)
C49 0.050(3) 0.046(3) 0.040(3) -0.008(2) -0.009(2) 0.006(2)
C50 0.043(3) 0.056(3) 0.038(3) -0.008(2) -0.006(2) 0.005(2)
O1 0.059(2) 0.057(2) 0.0407(19) -0.0114(17) -0.0111(16) -0.0068(16)
C51 0.035(2) 0.033(2) 0.037(2) -0.0057(18) -0.0105(18) -0.0007(18)
C52 0.034(2) 0.037(2) 0.033(2) -0.0058(18) -0.0090(18) -0.0013(18)
C53 0.035(2) 0.037(2) 0.042(3) -0.0055(18) -0.0078(19) -0.004(2)
C54 0.036(2) 0.036(2) 0.044(3) -0.0056(19) -0.014(2) 0.000(2)
C55 0.048(3) 0.034(2) 0.044(3) -0.009(2) -0.014(2) -0.004(2)
C56 0.039(2) 0.039(2) 0.041(3) -0.0060(19) -0.007(2) -0.005(2)
C57 0.045(3) 0.039(2) 0.054(3) -0.009(2) -0.009(2) -0.011(2)
C58 0.038(2) 0.042(2) 0.054(3) -0.009(2) -0.013(2) -0.004(2)
C59 0.060(3) 0.040(3) 0.053(3) -0.022(2) -0.020(3) 0.002(2)
C60 0.050(3) 0.035(2) 0.053(3) -0.010(2) -0.019(2) -0.001(2)
C61 0.058(3) 0.037(2) 0.079(4) -0.011(2) -0.038(3) 0.009(3)
C62 0.072(4) 0.052(3) 0.077(4) -0.021(3) -0.038(4) 0.007(3)
C63 0.097(5) 0.067(4) 0.057(4) -0.039(4) -0.038(4) 0.007(3)
C64 0.077(4) 0.052(3) 0.056(3) -0.024(3) -0.018(3) -0.006(3)
C65 0.041(2) 0.041(2) 0.053(3) -0.008(2) -0.019(2) -0.004(2)
C66 0.041(2) 0.041(2) 0.051(3) -0.010(2) -0.017(2) -0.001(2)
C67 0.053(3) 0.053(3) 0.052(3) -0.023(2) -0.014(2) -0.004(2)
C68 0.067(3) 0.052(3) 0.051(3) -0.026(3) -0.021(3) 0.012(3)
C69 0.054(3) 0.044(3) 0.077(4) -0.017(2) -0.029(3) 0.009(3)
C70 0.042(3) 0.039(3) 0.068(4) -0.010(2) -0.019(2) 0.000(2)
C71 0.031(2) 0.033(2) 0.041(3) -0.0037(17) -0.0070(18) -0.0028(19)
C72 0.036(2) 0.035(2) 0.037(2) -0.0079(18) -0.0079(18) -0.0014(19)
C73 0.035(2) 0.039(2) 0.039(3) -0.0078(18) -0.0100(19) -0.0027(19)
C74 0.031(2) 0.040(2) 0.041(3) -0.0064(18) -0.0085(19) -0.004(2)
C75 0.034(2) 0.040(2) 0.041(3) -0.0066(18) -0.0091(19) -0.008(2)
C76 0.033(2) 0.040(2) 0.043(3) -0.0063(18) -0.0096(19) -0.003(2)
C77 0.034(2) 0.040(2) 0.053(3) -0.0095(19) -0.006(2) -0.012(2)
C78 0.031(2) 0.042(2) 0.040(3) -0.0074(18) -0.0045(19) -0.008(2)
C79 0.037(2) 0.041(2) 0.042(3) -0.0055(19) -0.009(2) -0.011(2)
C80 0.039(2) 0.043(2) 0.038(3) -0.012(2) -0.0059(19) -0.008(2)
C81 0.043(3) 0.049(3) 0.041(3) -0.011(2) -0.008(2) -0.008(2)
C82 0.041(2) 0.055(3) 0.040(3) -0.006(2) -0.011(2) -0.003(2)
C83 0.057(3) 0.042(3) 0.043(3) -0.014(2) -0.008(2) -0.001(2)
C84 0.042(2) 0.050(3) 0.039(3) -0.014(2) -0.005(2) -0.006(2)
C85 0.037(2) 0.036(2) 0.050(3) -0.0014(19) -0.007(2) -0.013(2)
C86 0.041(2) 0.041(2) 0.044(3) -0.005(2) -0.011(2) -0.006(2)
C87 0.051(3) 0.050(3) 0.044(3) -0.009(2) -0.003(2) -0.010(2)
C88 0.065(4) 0.061(3) 0.045(3) -0.004(3) -0.009(3) -0.008(3)
C89 0.061(3) 0.060(3) 0.048(3) -0.002(3) -0.020(3) -0.014(3)
C90 0.045(3) 0.050(3) 0.056(3) -0.001(2) -0.016(2) -0.020(3)
C91 0.037(2) 0.036(2) 0.037(2) -0.0049(18) -0.0071(19) -0.0019(19)
C92 0.031(2) 0.040(2) 0.039(2) -0.0067(18) -0.0086(18) -0.0003(19)
C93^a 0.035(3) 0.040(5) 0.040(5) -0.007(3) -0.007(3) -0.001(4)
C94^a 0.037(3) 0.042(3) 0.036(3) -0.008(2) -0.007(2) 0.005(2)
C95^a 0.038(3) 0.039(3) 0.046(3) -0.009(2) -0.002(3) -0.002(3)
C96^a 0.033(3) 0.048(3) 0.061(4) -0.013(3) -0.004(3) 0.000(3)
C97^a 0.039(3) 0.051(3) 0.057(4) -0.012(3) 0.006(3) -0.011(3)
C98^a 0.045(3) 0.040(3) 0.050(3) -0.016(3) 0.006(3) -0.006(3)
C99^a 0.039(3) 0.040(3) 0.036(3) -0.006(2) -0.004(2) 0.001(2)
C100^a 0.037(3) 0.037(4) 0.036(5) -0.006(3) -0.005(3) 0.004(3)
O101^a 0.054(3) 0.047(3) 0.045(2) -0.019(2) 0.003(2) -0.008(2)
C193^b 0.040(8) 0.037(10) 0.040(11) -0.006(8) -0.007(8) -0.005(9)
C194^b 0.041(6) 0.038(7) 0.044(8) -0.004(5) -0.008(6) -0.005(6)
C195^b 0.044(6) 0.053(7) 0.061(6) -0.011(6) -0.005(6) -0.006(6)
C196^b 0.059(8) 0.053(7) 0.066(7) -0.013(6) 0.006(7) -0.003(6)
C197^b 0.059(8) 0.055(7) 0.061(7) -0.011(7) 0.007(6) -0.006(6)
C198^b 0.050(6) 0.047(6) 0.061(7) -0.006(6) 0.006(6) -0.009(6)
C199^b 0.045(6) 0.037(7) 0.044(8) -0.006(5) -0.003(6) -0.006(6)
C200^b 0.042(7) 0.033(10) 0.031(12) -0.003(7) -0.007(8) -0.007(9)
O201^b 0.041(6) 0.056(7) 0.073(8) -0.003(6) -0.001(7) 0.001(7)
C1_3 0.054(3) 0.066(4) 0.067(4) -0.015(3) -0.013(3) -0.004(3)
Cl1_3 0.0721(10) 0.0947(12) 0.0779(11) -0.0099(9) -0.0284(9) 0.0058(9)
Cl2_3 0.1254(17) 0.0965(14) 0.1111(16) -0.0714(14) 0.0010(13) -0.0071(12)
Cl3_3 0.0559(8) 0.0603(8) 0.0672(9) -0.0104(6) -0.0030(7) -0.0042(7)
C1_4 0.064(3) 0.059(3) 0.071(4) -0.025(3) -0.010(3) 0.002(3)
Cl1_4 0.0545(7) 0.0759(9) 0.0659(9) -0.0187(7) -0.0045(7) -0.0189(7)
Cl2_4 0.0748(10) 0.0827(10) 0.0610(9) -0.0143(8) -0.0233(8) -0.0091(8)
Cl3_4 0.0564(8) 0.0694(9) 0.0861(11) -0.0143(7) -0.0138(7) -0.0183(8)
C1_5^a 0.110(5) 0.083(5) 0.097(5) -0.035(4) -0.007(5) -0.021(4)
Cl1_5^a 0.0846(17) 0.0771(15) 0.103(2) -0.0038(13) -0.0189(15) -0.0107(14)
Cl2_5^a 0.0905(17) 0.0887(15) 0.0798(16) -0.0272(13) -0.0109(13) -0.0128(12)
Cl3_5^a 0.147(3) 0.115(2) 0.098(2) -0.062(2) 0.0308(19) -0.0197(17)
C1_6^b 0.131(8) 0.106(8) 0.117(7) -0.023(7) 0.005(7) -0.008(7)
Cl1_6^b 0.121(8) 0.113(8) 0.146(9) -0.029(7) 0.020(7) 0.032(7)
Cl2_6^b 0.168(10) 0.175(10) 0.157(10) -0.017(9) 0.006(9) -0.013(10)
Cl3_6^b 0.204(12) 0.135(10) 0.174(11) 0.002(9) 0.039(10) 0.013(9)

loop_
_atom_type_symbol
_atom_type_description
_atom_type_scat_dispersion_real
_atom_type_scat_dispersion_imag
_atom_type_scat_source
C C 0.0181 0.0091 'International Tables Vol C Tables 4.2.6.8 and 6.1.1.4'
H H 0.0000 0.0000 'International Tables Vol C Tables 4.2.6.8 and 6.1.1.4'
O O 0.0492 0.0322 'International Tables Vol C Tables 4.2.6.8 and 6.1.1.4'
Cl Cl 0.3639 0.7018 'International Tables Vol C Tables 4.2.6.8 and 6.1.1.4'

loop_
_geom_angle_atom_site_label_1
_geom_angle_atom_site_label_2
_geom_angle_atom_site_label_3
_geom_angle_site_symmetry_1
_geom_angle_site_symmetry_3
_geom_angle
_geom_angle_publ_flag
C2 C1 C6 . . 119.3(4) ?
C2 C1 C41 . . 119.8(4) ?
C6 C1 C41 . . 120.9(4) ?
C1 C2 C3 . . 118.6(4) ?
C1 C2 C22 . . 121.0(4) ?
C3 C2 C22 . . 120.3(4) ?
C4 C3 C2 . . 121.1(5) ?
C4 C3 H3 . . 119.4 ?
C2 C3 H3 . . 119.4 ?
C3 C4 C5 . . 119.8(4) ?
C3 C4 C8 . . 126.9(5) ?
C5 C4 C8 . . 113.3(4) ?
C6 C5 C4 . . 120.9(5) ?
C6 C5 C7 . . 126.7(5) ?
C4 C5 C7 . . 112.4(4) ?
C5 C6 C1 . . 120.2(5) ?
C5 C6 H6 . . 119.9 ?
C1 C6 H6 . . 119.9 ?
C15 C7 C9 . . 106.9(4) ?
C15 C7 C5 . . 104.9(4) ?
C9 C7 C5 . . 104.6(4) ?
C15 C7 H7 . . 113.2 ?
C9 C7 H7 . . 113.2 ?
C5 C7 H7 . . 113.2 ?
C10 C8 C16 . . 108.4(4) ?
C10 C8 C4 . . 104.3(4) ?
C16 C8 C4 . . 104.8(4) ?
C10 C8 H8 . . 112.9 ?
C16 C8 H8 . . 112.9 ?
C4 C8 H8 . . 112.9 ?
C14 C9 C10 . . 119.1(5) ?
C14 C9 C7 . . 127.0(5) ?
C10 C9 C7 . . 113.8(4) ?
C11 C10 C9 . . 120.7(5) ?
C11 C10 C8 . . 126.9(5) ?
C9 C10 C8 . . 112.4(4) ?
C10 C11 C12 . . 119.0(6) ?
C10 C11 H11 . . 120.5 ?
C12 C11 H11 . . 120.5 ?
C13 C12 C11 . . 120.4(6) ?
C13 C12 H12 . . 119.8 ?
C11 C12 H12 . . 119.8 ?
C12 C13 C14 . . 121.4(5) ?
C12 C13 H13 . . 119.3 ?
C14 C13 H13 . . 119.3 ?
C9 C14 C13 . . 119.3(6) ?
C9 C14 H14 . . 120.3 ?
C13 C14 H14 . . 120.3 ?
C20 C15 C16 . . 120.1(5) ?
C20 C15 C7 . . 126.8(5) ?
C16 C15 C7 . . 113.0(5) ?
C17 C16 C15 . . 120.1(5) ?
C17 C16 C8 . . 126.6(5) ?
C15 C16 C8 . . 113.3(4) ?
C16 C17 C18 . . 118.8(6) ?
C16 C17 H17 . . 120.6 ?
C18 C17 H17 . . 120.6 ?
C19 C18 C17 . . 120.8(5) ?
C19 C18 H18 . . 119.6 ?
C17 C18 H18 . . 119.6 ?
C18 C19 C20 . . 120.6(6) ?
C18 C19 H19 . . 119.7 ?
C20 C19 H19 . . 119.7 ?
C15 C20 C19 . . 119.5(6) ?
C15 C20 H20 . . 120.3 ?
C19 C20 H20 . . 120.3 ?
C26 C21 C22 . . 117.8(4) ?
C26 C21 C42 . . 122.1(4) ?
C22 C21 C42 . . 120.1(4) ?
C23 C22 C21 . . 119.6(4) ?
C23 C22 C2 . . 121.3(4) ?
C21 C22 C2 . . 119.0(4) ?
C24 C23 C22 . . 121.2(4) ?
C24 C23 H23 . . 119.4 ?
C22 C23 H23 . . 119.4 ?
C23 C24 C25 . . 119.7(4) ?
C23 C24 C28 . . 127.0(4) ?
C25 C24 C28 . . 113.3(4) ?
C26 C25 C24 . . 120.0(4) ?
C26 C25 C27 . . 128.2(4) ?
C24 C25 C27 . . 111.8(4) ?
C25 C26 C21 . . 121.7(4) ?
C25 C26 H26 . . 119.2 ?
C21 C26 H26 . . 119.2 ?
C29 C27 C35 . . 105.4(4) ?
C29 C27 C25 . . 107.2(4) ?
C35 C27 C25 . . 105.4(4) ?
C29 C27 H27 . . 112.7 ?
C35 C27 H27 . . 112.7 ?
C25 C27 H27 . . 112.7 ?
C24 C28 C36 . . 105.1(4) ?
C24 C28 C30 . . 107.2(4) ?
C36 C28 C30 . . 105.0(4) ?
C24 C28 H28 . . 112.9 ?
C36 C28 H28 . . 112.9 ?
C30 C28 H28 . . 112.9 ?
C34 C29 C30 . . 120.0(5) ?
C34 C29 C27 . . 127.2(5) ?
C30 C29 C27 . . 112.7(4) ?
C31 C30 C29 . . 120.9(5) ?
C31 C30 C28 . . 126.2(5) ?
C29 C30 C28 . . 112.8(4) ?
C30 C31 C32 . . 118.7(6) ?
C30 C31 H31 . . 120.6 ?
C32 C31 H31 . . 120.6 ?
C33 C32 C31 . . 120.7(6) ?
C33 C32 H32 . . 119.6 ?
C31 C32 H32 . . 119.6 ?
C32 C33 C34 . . 120.5(6) ?
C32 C33 H33 . . 119.7 ?
C34 C33 H33 . . 119.7 ?
C29 C34 C33 . . 119.0(6) ?
C29 C34 H34 . . 120.5 ?
C33 C34 H34 . . 120.5 ?
C36 C35 C40 . . 119.4(5) ?
C36 C35 C27 . . 113.5(4) ?
C40 C35 C27 . . 127.0(5) ?
C35 C36 C37 . . 121.9(5) ?
C35 C36 C28 . . 113.0(4) ?
C37 C36 C28 . . 125.0(5) ?
C38 C37 C36 . . 117.8(6) ?
C38 C37 H37 . . 121.1 ?
C36 C37 H37 . . 121.1 ?
C37 C38 C39 . . 121.1(6) ?
C37 C38 H38 . . 119.5 ?
C39 C38 H38 . . 119.5 ?
C38 C39 C40 . . 121.7(6) ?
C38 C39 H39 . . 119.2 ?
C40 C39 H39 . . 119.2 ?
C39 C40 C35 . . 118.2(6) ?
C39 C40 H40 . . 120.9 ?
C35 C40 H40 . . 120.9 ?
C50 C41 C42 . . 120.0(4) ?
C50 C41 C1 . . 120.9(4) ?
C42 C41 C1 . . 119.0(4) ?
C41 C42 C43 . . 117.8(4) ?
C41 C42 C21 . . 120.7(4) ?
C43 C42 C21 . . 121.4(4) ?
C44 C43 C42 . . 120.6(5) ?
C44 C43 H43 . . 119.7 ?
C42 C43 H43 . . 119.7 ?
C43 C44 C49 . . 121.2(4) ?
C43 C44 C45 . . 135.0(5) ?
C49 C44 C45 . . 103.7(4) ?
O1 C45 C44 . . 101.4(4) ?
O1 C45 C46 . . 99.5(4) ?
C44 C45 C46 . . 107.1(4) ?
O1 C45 H45 . . 115.6 ?
C44 C45 H45 . . 115.6 ?
C46 C45 H45 . . 115.6 ?
C47 C46 C45 . . 106.6(5) ?
C47 C46 H46 . . 126.7 ?
C45 C46 H46 . . 126.7 ?
C46 C47 C48 . . 106.4(5) ?
C46 C47 H47 . . 126.8 ?
C48 C47 H47 . . 126.8 ?
O1 C48 C47 . . 99.5(4) ?
O1 C48 C49 . . 99.1(4) ?
C47 C48 C49 . . 104.9(5) ?
O1 C48 H48 . . 116.8 ?
C47 C48 H48 . . 116.8 ?
C49 C48 H48 . . 116.8 ?
C50 C49 C44 . . 120.8(5) ?
C50 C49 C48 . . 134.8(5) ?
C44 C49 C48 . . 104.5(4) ?
C49 C50 C41 . . 119.5(5) ?
C49 C50 H50 . . 120.3 ?
C41 C50 H50 . . 120.3 ?
C45 O1 C48 . . 94.8(4) ?
C52 C51 C56 . . 119.1(4) ?
C52 C51 C91 . . 119.4(4) ?
C56 C51 C91 . . 121.5(4) ?
C51 C52 C53 . . 118.7(4) ?
C51 C52 C72 . . 120.8(4) ?
C53 C52 C72 . . 120.4(4) ?
C54 C53 C52 . . 121.3(4) ?
C54 C53 H53 . . 119.4 ?
C52 C53 H53 . . 119.4 ?
C53 C54 C55 . . 120.2(4) ?
C53 C54 C58 . . 126.7(4) ?
C55 C54 C58 . . 112.8(4) ?
C56 C55 C54 . . 120.1(4) ?
C56 C55 C57 . . 127.2(4) ?
C54 C55 C57 . . 112.3(4) ?
C55 C56 C51 . . 120.7(4) ?
C55 C56 H56 . . 119.6 ?
C51 C56 H56 . . 119.6 ?
C65 C57 C59 . . 106.0(4) ?
C65 C57 C55 . . 102.9(4) ?
C59 C57 C55 . . 107.4(4) ?
C65 C57 H57 . . 113.2 ?
C59 C57 H57 . . 113.2 ?
C55 C57 H57 . . 113.2 ?
C60 C58 C54 . . 107.5(4) ?
C60 C58 C66 . . 107.5(4) ?
C54 C58 C66 . . 103.7(4) ?
C60 C58 H58 . . 112.5 ?
C54 C58 H58 . . 112.5 ?
C66 C58 H58 . . 112.5 ?
C64 C59 C60 . . 120.1(5) ?
C64 C59 C57 . . 126.5(5) ?
C60 C59 C57 . . 113.4(4) ?
C59 C60 C61 . . 120.4(5) ?
C59 C60 C58 . . 112.9(4) ?
C61 C60 C58 . . 126.7(5) ?
C62 C61 C60 . . 120.0(6) ?
C62 C61 H61 . . 120.0 ?
C60 C61 H61 . . 120.0 ?
C61 C62 C63 . . 120.2(6) ?
C61 C62 H62 . . 119.9 ?
C63 C62 H62 . . 119.9 ?
C62 C63 C64 . . 121.4(6) ?
C62 C63 H63 . . 119.3 ?
C64 C63 H63 . . 119.3 ?
C59 C64 C63 . . 117.9(6) ?
C59 C64 H64 . . 121.1 ?
C63 C64 H64 . . 121.1 ?
C70 C65 C66 . . 120.2(5) ?
C70 C65 C57 . . 126.6(5) ?
C66 C65 C57 . . 113.1(4) ?
C67 C66 C65 . . 120.3(5) ?
C67 C66 C58 . . 126.9(5) ?
C65 C66 C58 . . 112.7(5) ?
C66 C67 C68 . . 118.9(5) ?
C66 C67 H67 . . 120.5 ?
C68 C67 H67 . . 120.5 ?
C67 C68 C69 . . 120.7(5) ?
C67 C68 H68 . . 119.7 ?
C69 C68 H68 . . 119.7 ?
C70 C69 C68 . . 120.3(5) ?
C70 C69 H69 . . 119.9 ?
C68 C69 H69 . . 119.9 ?
C69 C70 C65 . . 119.5(5) ?
C69 C70 H70 . . 120.2 ?
C65 C70 H70 . . 120.2 ?
C76 C71 C72 . . 118.4(4) ?
C76 C71 C92 . . 122.0(4) ?
C72 C71 C92 . . 119.6(4) ?
C73 C72 C71 . . 119.8(4) ?
C73 C72 C52 . . 120.5(4) ?
C71 C72 C52 . . 119.7(4) ?
C74 C73 C72 . . 120.7(4) ?
C74 C73 H73 . . 119.7 ?
C72 C73 H73 . . 119.7 ?
C73 C74 C75 . . 119.4(4) ?
C73 C74 C78 . . 127.0(4) ?
C75 C74 C78 . . 113.6(4) ?
C76 C75 C74 . . 120.0(4) ?
C76 C75 C77 . . 128.1(4) ?
C74 C75 C77 . . 111.8(4) ?
C75 C76 C71 . . 121.8(4) ?
C75 C76 H76 . . 119.1 ?
C71 C76 H76 . . 119.1 ?
C85 C77 C75 . . 105.7(4) ?
C85 C77 C79 . . 105.8(4) ?
C75 C77 C79 . . 106.4(4) ?
C85 C77 H77 . . 112.8 ?
C75 C77 H77 . . 112.8 ?
C79 C77 H77 . . 112.8 ?
C74 C78 C80 . . 106.3(4) ?
C74 C78 C86 . . 105.3(3) ?
C80 C78 C86 . . 106.2(4) ?
C74 C78 H78 . . 112.8 ?
C80 C78 H78 . . 112.8 ?
C86 C78 H78 . . 112.8 ?
C84 C79 C80 . . 120.8(4) ?
C84 C79 C77 . . 126.7(4) ?
C80 C79 C77 . . 112.4(4) ?
C81 C80 C79 . . 119.4(5) ?
C81 C80 C78 . . 127.2(4) ?
C79 C80 C78 . . 113.4(4) ?
C80 C81 C82 . . 119.9(5) ?
C80 C81 H81 . . 120.1 ?
C82 C81 H81 . . 120.1 ?
C83 C82 C81 . . 120.1(5) ?
C83 C82 H82 . . 120.0 ?
C81 C82 H82 . . 120.0 ?
C82 C83 C84 . . 120.4(5) ?
C82 C83 H83 . . 119.8 ?
C84 C83 H83 . . 119.8 ?
C79 C84 C83 . . 119.4(5) ?
C79 C84 H84 . . 120.3 ?
C83 C84 H84 . . 120.3 ?
C90 C85 C86 . . 118.8(5) ?
C90 C85 C77 . . 127.1(5) ?
C86 C85 C77 . . 114.1(4) ?
C87 C86 C85 . . 121.0(5) ?
C87 C86 C78 . . 127.5(5) ?
C85 C86 C78 . . 111.5(4) ?
C86 C87 C88 . . 119.9(5) ?
C86 C87 H87 . . 120.0 ?
C88 C87 H87 . . 120.0 ?
C89 C88 C87 . . 120.6(6) ?
C89 C88 H88 . . 119.7 ?
C87 C88 H88 . . 119.7 ?
C88 C89 C90 . . 120.5(5) ?
C88 C89 H89 . . 119.8 ?
C90 C89 H89 . . 119.8 ?
C85 C90 C89 . . 119.3(5) ?
C85 C90 H90 . . 120.4 ?
C89 C90 H90 . . 120.4 ?
C200^b C91 C92 . . 119.3(11) ?
C92 C91 C100^a . . 119.2(5) ?
C200^b C91 C51 . . 118.8(11) ?
C92 C91 C51 . . 119.8(4) ?
C100^a C91 C51 . . 120.9(5) ?
C91 C92 C93^a . . 119.7(5) ?
C91 C92 C193^b . . 119.0(12) ?
C91 C92 C71 . . 120.5(4) ?
C93^a C92 C71 . . 119.7(5) ?
C193^b C92 C71 . . 119.2(12) ?
C94^a C93^a C92 . . 119.2(8) ?
C94^a C93^a H93^a . . 120.4 ?
C92 C93^a H93^a . . 120.4 ?
C93^a C94^a C99^a . . 121.0(6) ?
C93^a C94^a C95^a . . 134.7(7) ?
C99^a C94^a C95^a . . 104.3(5) ?
O101^a C95^a C94^a . . 98.8(5) ?
O101^a C95^a C96^a . . 100.2(5) ?
C94^a C95^a C96^a . . 108.0(5) ?
O101^a C95^a H95^a . . 115.8 ?
C94^a C95^a H95^a . . 115.8 ?
C96^a C95^a H95^a . . 115.8 ?
C97^a C96^a C95^a . . 105.0(6) ?
C97^a C96^a H96^a . . 127.5 ?
C95^a C96^a H96^a . . 127.5 ?
C96^a C97^a C98^a . . 105.8(6) ?
C96^a C97^a H97^a . . 127.1 ?
C98^a C97^a H97^a . . 127.1 ?
O101^a C98^a C97^a . . 100.3(5) ?
O101^a C98^a C99^a . . 98.6(4) ?
C97^a C98^a C99^a . . 106.9(5) ?
O101^a C98^a H98^a . . 116.2 ?
C97^a C98^a H98^a . . 116.2 ?
C99^a C98^a H98^a . . 116.2 ?
C100^a C99^a C94^a . . 122.0(6) ?
C100^a C99^a C98^a . . 133.5(6) ?
C94^a C99^a C98^a . . 104.5(5) ?
C99^a C100^a C91 . . 118.8(7) ?
C99^a C100^a H100^a . . 120.6 ?
C91 C100^a H100^a . . 120.6 ?
C95^a O101^a C98^a . . 96.1(4) ?
C194^b C193^b C92 . . 118.(3) ?
C194^b C193^b H193^b . . 120.9 ?
C92 C193^b H193^b . . 120.9 ?
C193^b C194^b C199^b . . 122.(2) ?
C193^b C194^b C195^b . . 134.(2) ?
C199^b C194^b C195^b . . 103.8(12) ?
O201^b C195^b C194^b . . 102.2(14) ?
O201^b C195^b C196^b . . 99.1(14) ?
C194^b C195^b C196^b . . 104.6(17) ?
O201^b C195^b H195^b . . 116.2 ?
C194^b C195^b H195^b . . 116.2 ?
C196^b C195^b H195^b . . 116.2 ?
C197^b C196^b C195^b . . 105.8(15) ?
C197^b C196^b H196^b . . 127.1 ?
C195^b C196^b H196^b . . 127.1 ?
C196^b C197^b C198^b . . 106.4(15) ?
C196^b C197^b H197^b . . 126.8 ?
C198^b C197^b H197^b . . 126.8 ?
O201^b C198^b C197^b . . 100.9(14) ?
O201^b C198^b C199^b . . 99.7(13) ?
C197^b C198^b C199^b . . 101.7(16) ?
O201^b C198^b H198^b . . 117.2 ?
C197^b C198^b H198^b . . 117.2 ?
C199^b C198^b H198^b . . 117.2 ?
C200^b C199^b C194^b . . 121.0(18) ?
C200^b C199^b C198^b . . 133.8(19) ?
C194^b C199^b C198^b . . 104.8(12) ?
C199^b C200^b C91 . . 119.(2) ?
C199^b C200^b H200^b . . 120.5 ?
C91 C200^b H200^b . . 120.5 ?
C195^b O201^b C198^b . . 95.6(12) ?
Cl2_3 C1_3 Cl1_3 . . 114.7(4) ?
Cl2_3 C1_3 Cl3_3 . . 109.8(3) ?
Cl1_3 C1_3 Cl3_3 . . 108.5(3) ?
Cl2_3 C1_3 H1_3 . . 107.9 ?
Cl1_3 C1_3 H1_3 . . 107.9 ?
Cl3_3 C1_3 H1_3 . . 107.9 ?
Cl3_4 C1_4 Cl2_4 . . 111.6(3) ?
Cl3_4 C1_4 Cl1_4 . . 111.1(3) ?
Cl2_4 C1_4 Cl1_4 . . 109.6(3) ?
Cl3_4 C1_4 H1_4 . . 108.2 ?
Cl2_4 C1_4 H1_4 . . 108.2 ?
Cl1_4 C1_4 H1_4 . . 108.2 ?
Cl2_5^a C1_5^a Cl1_5^a . . 112.0(5) ?
Cl2_5^a C1_5^a Cl3_5^a . . 111.5(5) ?
Cl1_5^a C1_5^a Cl3_5^a . . 109.1(6) ?
Cl2_5^a C1_5^a H1_5^a . . 108.0 ?
Cl1_5^a C1_5^a H1_5^a . . 108.0 ?
Cl3_5^a C1_5^a H1_5^a . . 108.0 ?
Cl2_6^b C1_6^b Cl1_6^b . . 111.2(17) ?
Cl2_6^b C1_6^b Cl3_6^b . . 106.6(16) ?
Cl1_6^b C1_6^b Cl3_6^b . . 103.8(14) ?
Cl2_6^b C1_6^b H1_6^b . . 111.6 ?
Cl1_6^b C1_6^b H1_6^b . . 111.6 ?
Cl3_6^b C1_6^b H1_6^b . . 111.6 ?

loop_
_geom_bond_atom_site_label_1
_geom_bond_atom_site_label_2
_geom_bond_site_symmetry_2
_geom_bond_distance
_geom_bond_publ_flag
C1 C2 . 1.401(7) ?
C1 C6 . 1.427(7) ?
C1 C41 . 1.463(6) ?
C2 C3 . 1.428(6) ?
C2 C22 . 1.461(7) ?
C3 C4 . 1.353(7) ?
C3 H3 . 0.95 ?
C4 C5 . 1.417(7) ?
C4 C8 . 1.530(6) ?
C5 C6 . 1.355(7) ?
C5 C7 . 1.537(7) ?
C6 H6 . 0.95 ?
C7 C15 . 1.517(7) ?
C7 C9 . 1.530(7) ?
C7 H7 . 1.0 ?
C8 C10 . 1.511(7) ?
C8 C16 . 1.522(8) ?
C8 H8 . 1.0 ?
C9 C14 . 1.377(7) ?
C9 C10 . 1.415(8) ?
C10 C11 . 1.367(8) ?
C11 C12 . 1.405(8) ?
C11 H11 . 0.95 ?
C12 C13 . 1.348(9) ?
C12 H12 . 0.95 ?
C13 C14 . 1.394(9) ?
C13 H13 . 0.95 ?
C14 H14 . 0.95 ?
C15 C20 . 1.385(8) ?
C15 C16 . 1.413(8) ?
C16 C17 . 1.381(7) ?
C17 C18 . 1.414(9) ?
C17 H17 . 0.95 ?
C18 C19 . 1.367(9) ?
C18 H18 . 0.95 ?
C19 C20 . 1.394(9) ?
C19 H19 . 0.95 ?
C20 H20 . 0.95 ?
C21 C26 . 1.414(7) ?
C21 C22 . 1.418(6) ?
C21 C42 . 1.440(7) ?
C22 C23 . 1.405(7) ?
C23 C24 . 1.365(7) ?
C23 H23 . 0.95 ?
C24 C25 . 1.414(7) ?
C24 C28 . 1.520(7) ?
C25 C26 . 1.363(7) ?
C25 C27 . 1.529(7) ?
C26 H26 . 0.95 ?
C27 C29 . 1.517(7) ?
C27 C35 . 1.520(8) ?
C27 H27 . 1.0 ?
C28 C36 . 1.522(7) ?
C28 C30 . 1.523(7) ?
C28 H28 . 1.0 ?
C29 C34 . 1.373(8) ?
C29 C30 . 1.409(7) ?
C30 C31 . 1.373(8) ?
C31 C32 . 1.392(9) ?
C31 H31 . 0.95 ?
C32 C33 . 1.379(10) ?
C32 H32 . 0.95 ?
C33 C34 . 1.400(9) ?
C33 H33 . 0.95 ?
C34 H34 . 0.95 ?
C35 C36 . 1.384(7) ?
C35 C40 . 1.388(8) ?
C36 C37 . 1.391(8) ?
C37 C38 . 1.367(8) ?
C37 H37 . 0.95 ?
C38 C39 . 1.368(10) ?
C38 H38 . 0.95 ?
C39 C40 . 1.386(9) ?
C39 H39 . 0.95 ?
C40 H40 . 0.95 ?
C41 C50 . 1.419(7) ?
C41 C42 . 1.424(7) ?
C42 C43 . 1.431(6) ?
C43 C44 . 1.353(7) ?
C43 H43 . 0.95 ?
C44 C49 . 1.402(7) ?
C44 C45 . 1.507(7) ?
C45 O1 . 1.447(6) ?
C45 C46 . 1.532(7) ?
C45 H45 . 1.0 ?
C46 C47 . 1.273(8) ?
C46 H46 . 0.95 ?
C47 C48 . 1.535(8) ?
C47 H47 . 0.95 ?
C48 O1 . 1.469(7) ?
C48 C49 . 1.547(7) ?
C48 H48 . 1.0 ?
C49 C50 . 1.369(7) ?
C50 H50 . 0.95 ?
C51 C52 . 1.414(6) ?
C51 C56 . 1.415(6) ?
C51 C91 . 1.464(6) ?
C52 C53 . 1.417(6) ?
C52 C72 . 1.462(6) ?
C53 C54 . 1.357(7) ?
C53 H53 . 0.95 ?
C54 C55 . 1.412(7) ?
C54 C58 . 1.520(7) ?
C55 C56 . 1.370(7) ?
C55 C57 . 1.544(6) ?
C56 H56 . 0.95 ?
C57 C65 . 1.520(8) ?
C57 C59 . 1.526(7) ?
C57 H57 . 1.0 ?
C58 C60 . 1.499(7) ?
C58 C66 . 1.524(7) ?
C58 H58 . 1.0 ?
C59 C64 . 1.382(8) ?
C59 C60 . 1.398(8) ?
C60 C61 . 1.401(7) ?
C61 C62 . 1.362(9) ?
C61 H61 . 0.95 ?
C62 C63 . 1.371(10) ?
C62 H62 . 0.95 ?
C63 C64 . 1.429(9) ?
C63 H63 . 0.95 ?
C64 H64 . 0.95 ?
C65 C70 . 1.376(7) ?
C65 C66 . 1.403(7) ?
C66 C67 . 1.375(8) ?
C67 C68 . 1.385(8) ?
C67 H67 . 0.95 ?
C68 C69 . 1.390(9) ?
C68 H68 . 0.95 ?
C69 C70 . 1.372(9) ?
C69 H69 . 0.95 ?
C70 H70 . 0.95 ?
C71 C76 . 1.400(6) ?
C71 C72 . 1.417(6) ?
C71 C92 . 1.462(6) ?
C72 C73 . 1.412(6) ?
C73 C74 . 1.370(6) ?
C73 H73 . 0.95 ?
C74 C75 . 1.428(6) ?
C74 C78 . 1.512(6) ?
C75 C76 . 1.363(6) ?
C75 C77 . 1.515(6) ?
C76 H76 . 0.95 ?
C77 C85 . 1.513(8) ?
C77 C79 . 1.531(6) ?
C77 H77 . 1.0 ?
C78 C80 . 1.514(7) ?
C78 C86 . 1.532(7) ?
C78 H78 . 1.0 ?
C79 C84 . 1.369(7) ?
C79 C80 . 1.411(7) ?
C80 C81 . 1.385(7) ?
C81 C82 . 1.397(8) ?
C81 H81 . 0.95 ?
C82 C83 . 1.382(7) ?
C82 H82 . 0.95 ?
C83 C84 . 1.401(7) ?
C83 H83 . 0.95 ?
C84 H84 . 0.95 ?
C85 C90 . 1.392(7) ?
C85 C86 . 1.417(7) ?
C86 C87 . 1.369(8) ?
C87 C88 . 1.380(8) ?
C87 H87 . 0.95 ?
C88 C89 . 1.376(9) ?
C88 H88 . 0.95 ?
C89 C90 . 1.409(9) ?
C89 H89 . 0.95 ?
C90 H90 . 0.95 ?
C91 C200^b . 1.42(4) ?
C91 C92 . 1.418(6) ?
C91 C100^a . 1.431(10) ?
C92 C93^a . 1.436(12) ?
C92 C193^b . 1.46(4) ?
C93^a C94^a . 1.355(8) ?
C93^a H93^a . 0.95 ?
C94^a C99^a . 1.406(8) ?
C94^a C95^a . 1.524(8) ?
C95^a O101^a . 1.457(8) ?
C95^a C96^a . 1.536(8) ?
C95^a H95^a . 1.0 ?
C96^a C97^a . 1.354(10) ?
C96^a H96^a . 0.95 ?
C97^a C98^a . 1.521(9) ?
C97^a H97^a . 0.95 ?
C98^a O101^a . 1.458(7) ?
C98^a C99^a . 1.541(8) ?
C98^a H98^a . 1.0 ?
C99^a C100^a . 1.366(8) ?
C100^a H100^a . 0.95 ?
C193^b C194^b . 1.355(15) ?
C193^b H193^b . 0.95 ?
C194^b C199^b . 1.401(15) ?
C194^b C195^b . 1.528(15) ?
C195^b O201^b . 1.447(16) ?
C195^b C196^b . 1.532(17) ?
C195^b H195^b . 1.0 ?
C196^b C197^b . 1.310(18) ?
C196^b H196^b . 0.95 ?
C197^b C198^b . 1.521(17) ?
C197^b H197^b . 0.95 ?
C198^b O201^b . 1.470(16) ?
C198^b C199^b . 1.547(16) ?
C198^b H198^b . 1.0 ?
C199^b C200^b . 1.369(15) ?
C200^b H200^b . 0.95 ?
C1_3 Cl2_3 . 1.722(6) ?
C1_3 Cl1_3 . 1.751(6) ?
C1_3 Cl3_3 . 1.779(6) ?
C1_3 H1_3 . 1.0 ?
C1_4 Cl3_4 . 1.735(6) ?
C1_4 Cl2_4 . 1.759(6) ?
C1_4 Cl1_4 . 1.764(6) ?
C1_4 H1_4 . 1.0 ?
C1_5^a Cl2_5^a . 1.718(9) ?
C1_5^a Cl1_5^a . 1.747(9) ?
C1_5^a Cl3_5^a . 1.748(9) ?
C1_5^a H1_5^a . 1.0 ?
C1_6^b Cl2_6^b . 1.738(15) ?
C1_6^b Cl1_6^b . 1.744(15) ?
C1_6^b Cl3_6^b . 1.750(15) ?
C1_6^b H1_6^b . 1.0 ?

loop_
_geom_torsion_atom_site_label_1
_geom_torsion_atom_site_label_2
_geom_torsion_atom_site_label_3
_geom_torsion_atom_site_label_4
_geom_torsion_site_symmetry_1
_geom_torsion_site_symmetry_2
_geom_torsion_site_symmetry_3
_geom_torsion_site_symmetry_4
_geom_torsion
_geom_torsion_publ_flag
C6 C1 C2 C3 . . . . 0.8(6) ?
C41 C1 C2 C3 . . . . 179.5(4) ?
C6 C1 C2 C22 . . . . -176.5(4) ?
C41 C1 C2 C22 . . . . 2.2(7) ?
C1 C2 C3 C4 . . . . -2.1(7) ?
C22 C2 C3 C4 . . . . 175.2(4) ?
C2 C3 C4 C5 . . . . 2.1(7) ?
C2 C3 C4 C8 . . . . -177.1(4) ?
C3 C4 C5 C6 . . . . -0.7(7) ?
C8 C4 C5 C6 . . . . 178.5(4) ?
C3 C4 C5 C7 . . . . -178.6(4) ?
C8 C4 C5 C7 . . . . 0.7(6) ?
C4 C5 C6 C1 . . . . -0.5(7) ?
C7 C5 C6 C1 . . . . 177.0(5) ?
C2 C1 C6 C5 . . . . 0.5(7) ?
C41 C1 C6 C5 . . . . -178.2(4) ?
C6 C5 C7 C15 . . . . -121.5(5) ?
C4 C5 C7 C15 . . . . 56.2(5) ?
C6 C5 C7 C9 . . . . 126.2(5) ?
C4 C5 C7 C9 . . . . -56.1(5) ?
C3 C4 C8 C10 . . . . -123.5(5) ?
C5 C4 C8 C10 . . . . 57.3(5) ?
C3 C4 C8 C16 . . . . 122.7(5) ?
C5 C4 C8 C16 . . . . -56.5(5) ?
C15 C7 C9 C14 . . . . 126.7(6) ?
C5 C7 C9 C14 . . . . -122.4(6) ?
C15 C7 C9 C10 . . . . -56.4(6) ?
C5 C7 C9 C10 . . . . 54.6(5) ?
C14 C9 C10 C11 . . . . 3.0(8) ?
C7 C9 C10 C11 . . . . -174.2(5) ?
C14 C9 C10 C8 . . . . -179.6(5) ?
C7 C9 C10 C8 . . . . 3.2(6) ?
C16 C8 C10 C11 . . . . -130.7(6) ?
C4 C8 C10 C11 . . . . 118.1(6) ?
C16 C8 C10 C9 . . . . 52.1(5) ?
C4 C8 C10 C9 . . . . -59.2(5) ?
C9 C10 C11 C12 . . . . -0.9(8) ?
C8 C10 C11 C12 . . . . -178.0(5) ?
C10 C11 C12 C13 . . . . -0.9(8) ?
C11 C12 C13 C14 . . . . 0.7(9) ?
C10 C9 C14 C13 . . . . -3.2(8) ?
C7 C9 C14 C13 . . . . 173.6(5) ?
C12 C13 C14 C9 . . . . 1.5(9) ?
C9 C7 C15 C20 . . . . -130.4(5) ?
C5 C7 C15 C20 . . . . 119.0(5) ?
C9 C7 C15 C16 . . . . 53.2(5) ?
C5 C7 C15 C16 . . . . -57.5(5) ?
C20 C15 C16 C17 . . . . 3.1(7) ?
C7 C15 C16 C17 . . . . 179.8(4) ?
C20 C15 C16 C8 . . . . -175.5(4) ?
C7 C15 C16 C8 . . . . 1.2(6) ?
C10 C8 C16 C17 . . . . 126.3(5) ?
C4 C8 C16 C17 . . . . -122.8(5) ?
C10 C8 C16 C15 . . . . -55.3(5) ?
C4 C8 C16 C15 . . . . 55.6(5) ?
C15 C16 C17 C18 . . . . -2.7(7) ?
C8 C16 C17 C18 . . . . 175.6(5) ?
C16 C17 C18 C19 . . . . 0.5(8) ?
C17 C18 C19 C20 . . . . 1.5(8) ?
C16 C15 C20 C19 . . . . -1.1(7) ?
C7 C15 C20 C19 . . . . -177.3(5) ?
C18 C19 C20 C15 . . . . -1.2(8) ?
C26 C21 C22 C23 . . . . -2.8(6) ?
C42 C21 C22 C23 . . . . 175.9(4) ?
C26 C21 C22 C2 . . . . 175.6(4) ?
C42 C21 C22 C2 . . . . -5.6(6) ?
C1 C2 C22 C23 . . . . -178.5(4) ?
C3 C2 C22 C23 . . . . 4.3(7) ?
C1 C2 C22 C21 . . . . 3.0(6) ?
C3 C2 C22 C21 . . . . -174.1(4) ?
C21 C22 C23 C24 . . . . 2.4(7) ?
C2 C22 C23 C24 . . . . -176.0(4) ?
C22 C23 C24 C25 . . . . -0.4(7) ?
C22 C23 C24 C28 . . . . 177.8(5) ?
C23 C24 C25 C26 . . . . -1.2(7) ?
C28 C24 C25 C26 . . . . -179.6(4) ?
C23 C24 C25 C27 . . . . 177.3(4) ?
C28 C24 C25 C27 . . . . -1.0(6) ?
C24 C25 C26 C21 . . . . 0.7(7) ?
C27 C25 C26 C21 . . . . -177.6(5) ?
C22 C21 C26 C25 . . . . 1.3(7) ?
C42 C21 C26 C25 . . . . -177.3(4) ?
C26 C25 C27 C29 . . . . -125.2(5) ?
C24 C25 C27 C29 . . . . 56.4(5) ?
C26 C25 C27 C35 . . . . 122.8(5) ?
C24 C25 C27 C35 . . . . -55.5(5) ?
C23 C24 C28 C36 . . . . -121.3(5) ?
C25 C24 C28 C36 . . . . 56.9(5) ?
C23 C24 C28 C30 . . . . 127.3(5) ?
C25 C24 C28 C30 . . . . -54.5(5) ?
C35 C27 C29 C34 . . . . -120.5(6) ?
C25 C27 C29 C34 . . . . 127.5(6) ?
C35 C27 C29 C30 . . . . 55.9(6) ?
C25 C27 C29 C30 . . . . -56.1(6) ?
C34 C29 C30 C31 . . . . 0.7(8) ?
C27 C29 C30 C31 . . . . -176.1(5) ?
C34 C29 C30 C28 . . . . 176.8(5) ?
C27 C29 C30 C28 . . . . 0.1(6) ?
C24 C28 C30 C31 . . . . -129.0(6) ?
C36 C28 C30 C31 . . . . 119.6(6) ?
C24 C28 C30 C29 . . . . 55.1(6) ?
C36 C28 C30 C29 . . . . -56.4(6) ?
C29 C30 C31 C32 . . . . -0.1(9) ?
C28 C30 C31 C32 . . . . -175.7(6) ?
C30 C31 C32 C33 . . . . -1.4(10) ?
C31 C32 C33 C34 . . . . 2.3(11) ?
C30 C29 C34 C33 . . . . 0.3(9) ?
C27 C29 C34 C33 . . . . 176.5(6) ?
C32 C33 C34 C29 . . . . -1.8(10) ?
C29 C27 C35 C36 . . . . -56.0(6) ?
C25 C27 C35 C36 . . . . 57.2(5) ?
C29 C27 C35 C40 . . . . 119.4(6) ?
C25 C27 C35 C40 . . . . -127.3(6) ?
C40 C35 C36 C37 . . . . 0.9(8) ?
C27 C35 C36 C37 . . . . 176.7(5) ?
C40 C35 C36 C28 . . . . -176.6(5) ?
C27 C35 C36 C28 . . . . -0.7(6) ?
C24 C28 C36 C35 . . . . -56.1(5) ?
C30 C28 C36 C35 . . . . 56.9(5) ?
C24 C28 C36 C37 . . . . 126.6(5) ?
C30 C28 C36 C37 . . . . -120.5(5) ?
C35 C36 C37 C38 . . . . 0.4(8) ?
C28 C36 C37 C38 . . . . 177.5(5) ?
C36 C37 C38 C39 . . . . -0.6(9) ?
C37 C38 C39 C40 . . . . -0.6(10) ?
C38 C39 C40 C35 . . . . 1.8(9) ?
C36 C35 C40 C39 . . . . -1.9(8) ?
C27 C35 C40 C39 . . . . -177.2(5) ?
C2 C1 C41 C50 . . . . 174.1(5) ?
C6 C1 C41 C50 . . . . -7.2(7) ?
C2 C1 C41 C42 . . . . -4.9(7) ?
C6 C1 C41 C42 . . . . 173.8(4) ?
C50 C41 C42 C43 . . . . 2.3(7) ?
C1 C41 C42 C43 . . . . -178.7(4) ?
C50 C41 C42 C21 . . . . -176.7(4) ?
C1 C41 C42 C21 . . . . 2.3(7) ?
C26 C21 C42 C41 . . . . -178.3(4) ?
C22 C21 C42 C41 . . . . 3.0(7) ?
C26 C21 C42 C43 . . . . 2.7(7) ?
C22 C21 C42 C43 . . . . -176.0(4) ?
C41 C42 C43 C44 . . . . -2.7(7) ?
C21 C42 C43 C44 . . . . 176.3(4) ?
C42 C43 C44 C49 . . . . 0.0(7) ?
C42 C43 C44 C45 . . . . -176.0(5) ?
C43 C44 C45 O1 . . . . 140.3(6) ?
C49 C44 C45 O1 . . . . -36.2(5) ?
C43 C44 C45 C46 . . . . -116.0(6) ?
C49 C44 C45 C46 . . . . 67.6(5) ?
O1 C45 C46 C47 . . . . 35.8(5) ?
C44 C45 C46 C47 . . . . -69.3(6) ?
C45 C46 C47 C48 . . . . -1.7(6) ?
C46 C47 C48 O1 . . . . -32.3(6) ?
C46 C47 C48 C49 . . . . 69.8(6) ?
C43 C44 C49 C50 . . . . 3.2(8) ?
C45 C44 C49 C50 . . . . -179.8(5) ?
C43 C44 C49 C48 . . . . -176.5(5) ?
C45 C44 C49 C48 . . . . 0.5(5) ?
O1 C48 C49 C50 . . . . -145.3(6) ?
C47 C48 C49 C50 . . . . 112.2(7) ?
O1 C48 C49 C44 . . . . 34.4(5) ?
C47 C48 C49 C44 . . . . -68.1(5) ?
C44 C49 C50 C41 . . . . -3.5(8) ?
C48 C49 C50 C41 . . . . 176.2(5) ?
C42 C41 C50 C49 . . . . 0.7(7) ?
C1 C41 C50 C49 . . . . -178.3(5) ?
C44 C45 O1 C48 . . . . 56.7(4) ?
C46 C45 O1 C48 . . . . -53.0(4) ?
C47 C48 O1 C45 . . . . 52.0(4) ?
C49 C48 O1 C45 . . . . -54.9(4) ?
C56 C51 C52 C53 . . . . 0.1(6) ?
C91 C51 C52 C53 . . . . 179.9(4) ?
C56 C51 C52 C72 . . . . -177.4(4) ?
C91 C51 C52 C72 . . . . 2.3(6) ?
C51 C52 C53 C54 . . . . 0.2(7) ?
C72 C52 C53 C54 . . . . 177.8(4) ?
C52 C53 C54 C55 . . . . 0.0(7) ?
C52 C53 C54 C58 . . . . -172.8(4) ?
C53 C54 C55 C56 . . . . -0.7(7) ?
C58 C54 C55 C56 . . . . 173.1(4) ?
C53 C54 C55 C57 . . . . -173.9(4) ?
C58 C54 C55 C57 . . . . -0.1(6) ?
C54 C55 C56 C51 . . . . 1.1(7) ?
C57 C55 C56 C51 . . . . 173.2(5) ?
C52 C51 C56 C55 . . . . -0.8(7) ?
C91 C51 C56 C55 . . . . 179.5(4) ?
C56 C55 C57 C65 . . . . -114.7(5) ?
C54 C55 C57 C65 . . . . 58.0(5) ?
C56 C55 C57 C59 . . . . 133.8(5) ?
C54 C55 C57 C59 . . . . -53.6(6) ?
C53 C54 C58 C60 . . . . -130.8(5) ?
C55 C54 C58 C60 . . . . 55.9(5) ?
C53 C54 C58 C66 . . . . 115.5(5) ?
C55 C54 C58 C66 . . . . -57.8(5) ?
C65 C57 C59 C64 . . . . 122.1(6) ?
C55 C57 C59 C64 . . . . -128.4(5) ?
C65 C57 C59 C60 . . . . -56.8(5) ?
C55 C57 C59 C60 . . . . 52.7(6) ?
C64 C59 C60 C61 . . . . 3.5(8) ?
C57 C59 C60 C61 . . . . -177.5(5) ?
C64 C59 C60 C58 . . . . -176.4(5) ?
C57 C59 C60 C58 . . . . 2.6(6) ?
C54 C58 C60 C59 . . . . -57.5(5) ?
C66 C58 C60 C59 . . . . 53.6(5) ?
C54 C58 C60 C61 . . . . 122.6(5) ?
C66 C58 C60 C61 . . . . -126.3(5) ?
C59 C60 C61 C62 . . . . -3.1(8) ?
C58 C60 C61 C62 . . . . 176.9(5) ?
C60 C61 C62 C63 . . . . 0.4(9) ?
C61 C62 C63 C64 . . . . 1.8(9) ?
C60 C59 C64 C63 . . . . -1.3(8) ?
C57 C59 C64 C63 . . . . 179.8(5) ?
C62 C63 C64 C59 . . . . -1.3(9) ?
C59 C57 C65 C70 . . . . -127.5(5) ?
C55 C57 C65 C70 . . . . 119.8(5) ?
C59 C57 C65 C66 . . . . 54.3(5) ?
C55 C57 C65 C66 . . . . -58.3(5) ?
C70 C65 C66 C67 . . . . -1.6(7) ?
C57 C65 C66 C67 . . . . 176.7(4) ?
C70 C65 C66 C58 . . . . -177.5(4) ?
C57 C65 C66 C58 . . . . 0.7(6) ?
C60 C58 C66 C67 . . . . 128.6(5) ?
C54 C58 C66 C67 . . . . -117.7(5) ?
C60 C58 C66 C65 . . . . -55.8(5) ?
C54 C58 C66 C65 . . . . 57.9(5) ?
C65 C66 C67 C68 . . . . -1.3(7) ?
C58 C66 C67 C68 . . . . 174.1(5) ?
C66 C67 C68 C69 . . . . 2.4(8) ?
C67 C68 C69 C70 . . . . -0.7(8) ?
C68 C69 C70 C65 . . . . -2.2(8) ?
C66 C65 C70 C69 . . . . 3.3(7) ?
C57 C65 C70 C69 . . . . -174.7(5) ?
C76 C71 C72 C73 . . . . 0.5(7) ?
C92 C71 C72 C73 . . . . -180.0(4) ?
C76 C71 C72 C52 . . . . -179.7(4) ?
C92 C71 C72 C52 . . . . -0.2(6) ?
C51 C52 C72 C73 . . . . 178.8(4) ?
C53 C52 C72 C73 . . . . 1.3(7) ?
C51 C52 C72 C71 . . . . -1.0(6) ?
C53 C52 C72 C71 . . . . -178.6(4) ?
C71 C72 C73 C74 . . . . 0.9(7) ?
C52 C72 C73 C74 . . . . -179.0(4) ?
C72 C73 C74 C75 . . . . -2.4(7) ?
C72 C73 C74 C78 . . . . 178.2(4) ?
C73 C74 C75 C76 . . . . 2.8(7) ?
C78 C74 C75 C76 . . . . -177.8(4) ?
C73 C74 C75 C77 . . . . -179.4(4) ?
C78 C74 C75 C77 . . . . 0.0(6) ?
C74 C75 C76 C71 . . . . -1.4(7) ?
C77 C75 C76 C71 . . . . -178.9(5) ?
C72 C71 C76 C75 . . . . -0.2(7) ?
C92 C71 C76 C75 . . . . -179.7(4) ?
C76 C75 C77 C85 . . . . 121.4(5) ?
C74 C75 C77 C85 . . . . -56.2(5) ?
C76 C75 C77 C79 . . . . -126.5(5) ?
C74 C75 C77 C79 . . . . 55.9(5) ?
C73 C74 C78 C80 . . . . 123.7(5) ?
C75 C74 C78 C80 . . . . -55.6(5) ?
C73 C74 C78 C86 . . . . -123.8(5) ?
C75 C74 C78 C86 . . . . 56.8(5) ?
C85 C77 C79 C84 . . . . -126.6(5) ?
C75 C77 C79 C84 . . . . 121.3(5) ?
C85 C77 C79 C80 . . . . 55.3(5) ?
C75 C77 C79 C80 . . . . -56.8(5) ?
C84 C79 C80 C81 . . . . 1.7(7) ?
C77 C79 C80 C81 . . . . 179.9(4) ?
C84 C79 C80 C78 . . . . -177.5(4) ?
C77 C79 C80 C78 . . . . 0.7(6) ?
C74 C78 C80 C81 . . . . -124.1(5) ?
C86 C78 C80 C81 . . . . 124.1(5) ?
C74 C78 C80 C79 . . . . 55.0(5) ?
C86 C78 C80 C79 . . . . -56.7(5) ?
C79 C80 C81 C82 . . . . -0.4(7) ?
C78 C80 C81 C82 . . . . 178.7(5) ?
C80 C81 C82 C83 . . . . -0.1(7) ?
C81 C82 C83 C84 . . . . -0.8(8) ?
C80 C79 C84 C83 . . . . -2.5(7) ?
C77 C79 C84 C83 . . . . 179.5(5) ?
C82 C83 C84 C79 . . . . 2.1(7) ?
C75 C77 C85 C90 . . . . -123.9(5) ?
C79 C77 C85 C90 . . . . 123.5(5) ?
C75 C77 C85 C86 . . . . 56.4(5) ?
C79 C77 C85 C86 . . . . -56.2(5) ?
C90 C85 C86 C87 . . . . 1.3(7) ?
C77 C85 C86 C87 . . . . -179.0(4) ?
C90 C85 C86 C78 . . . . -179.0(4) ?
C77 C85 C86 C78 . . . . 0.6(5) ?
C74 C78 C86 C87 . . . . 122.9(5) ?
C80 C78 C86 C87 . . . . -124.6(5) ?
C74 C78 C86 C85 . . . . -56.7(5) ?
C80 C78 C86 C85 . . . . 55.7(5) ?
C85 C86 C87 C88 . . . . -0.5(7) ?
C78 C86 C87 C88 . . . . 179.9(5) ?
C86 C87 C88 C89 . . . . -0.1(8) ?
C87 C88 C89 C90 . . . . -0.2(8) ?
C86 C85 C90 C89 . . . . -1.6(7) ?
C77 C85 C90 C89 . . . . 178.8(5) ?
C88 C89 C90 C85 . . . . 1.0(8) ?
C52 C51 C91 C200^b . . . . -166.0(18) ?
C56 C51 C91 C200^b . . . . 13.7(19) ?
C52 C51 C91 C92 . . . . -2.4(6) ?
C56 C51 C91 C92 . . . . 177.3(4) ?
C52 C51 C91 C100^a . . . . 174.0(5) ?
C56 C51 C91 C100^a . . . . -6.3(7) ?
C100^a C91 C92 C93^a . . . . 1.7(8) ?
C51 C91 C92 C93^a . . . . 178.1(6) ?
C200^b C91 C92 C193^b . . . . -2.(3) ?
C51 C91 C92 C193^b . . . . -166.(2) ?
C200^b C91 C92 C71 . . . . 164.7(18) ?
C100^a C91 C92 C71 . . . . -175.2(5) ?
C51 C91 C92 C71 . . . . 1.2(7) ?
C76 C71 C92 C91 . . . . 179.5(4) ?
C72 C71 C92 C91 . . . . 0.0(7) ?
C76 C71 C92 C93^a . . . . 2.7(8) ?
C72 C71 C92 C93^a . . . . -176.8(6) ?
C76 C71 C92 C193^b . . . . -14.(2) ?
C72 C71 C92 C193^b . . . . 167.(2) ?
C91 C92 C93^a C94^a . . . . -0.5(10) ?
C71 C92 C93^a C94^a . . . . 176.4(6) ?
C92 C93^a C94^a C99^a . . . . -0.4(11) ?
C92 C93^a C94^a C95^a . . . . 177.5(7) ?
C93^a C94^a C95^a O101^a . . . . 145.2(8) ?
C99^a C94^a C95^a O101^a . . . . -36.7(6) ?
C93^a C94^a C95^a C96^a . . . . -111.0(9) ?
C99^a C94^a C95^a C96^a . . . . 67.1(6) ?
O101^a C95^a C96^a C97^a . . . . 33.4(6) ?
C94^a C95^a C96^a C97^a . . . . -69.5(6) ?
C95^a C96^a C97^a C98^a . . . . 0.2(7) ?
C96^a C97^a C98^a O101^a . . . . -33.7(7) ?
C96^a C97^a C98^a C99^a . . . . 68.7(7) ?
C93^a C94^a C99^a C100^a . . . . 0.0(10) ?
C95^a C94^a C99^a C100^a . . . . -178.5(6) ?
C93^a C94^a C99^a C98^a . . . . 180.0(7) ?
C95^a C94^a C99^a C98^a . . . . 1.5(6) ?
O101^a C98^a C99^a C100^a . . . . -146.0(8) ?
C97^a C98^a C99^a C100^a . . . . 110.4(8) ?
O101^a C98^a C99^a C94^a . . . . 34.0(6) ?
C97^a C98^a C99^a C94^a . . . . -69.6(6) ?
C94^a C99^a C100^a C91 . . . . 1.3(10) ?
C98^a C99^a C100^a C91 . . . . -178.8(7) ?
C92 C91 C100^a C99^a . . . . -2.1(9) ?
C51 C91 C100^a C99^a . . . . -178.5(5) ?
C94^a C95^a O101^a C98^a . . . . 57.6(5) ?
C96^a C95^a O101^a C98^a . . . . -52.6(5) ?
C97^a C98^a O101^a C95^a . . . . 52.9(5) ?
C99^a C98^a O101^a C95^a . . . . -56.2(5) ?
C91 C92 C193^b C194^b . . . . -8.(5) ?
C71 C92 C193^b C194^b . . . . -175.(3) ?
C92 C193^b C194^b C199^b . . . . 7.(6) ?
C92 C193^b C194^b C195^b . . . . -180.(3) ?
C193^b C194^b C195^b O201^b . . . . -141.(4) ?
C199^b C194^b C195^b O201^b . . . . 33.(2) ?
C193^b C194^b C195^b C196^b . . . . 116.(4) ?
C199^b C194^b C195^b C196^b . . . . -70.(2) ?
O201^b C195^b C196^b C197^b . . . . -39.(3) ?
C194^b C195^b C196^b C197^b . . . . 66.(2) ?
C195^b C196^b C197^b C198^b . . . . 7.(3) ?
C196^b C197^b C198^b O201^b . . . . 27.(3) ?
C196^b C197^b C198^b C199^b . . . . -75.(2) ?
C193^b C194^b C199^b C200^b . . . . 3.(5) ?
C195^b C194^b C199^b C200^b . . . . -171.(3) ?
C193^b C194^b C199^b C198^b . . . . 177.(3) ?
C195^b C194^b C199^b C198^b . . . . 2.(3) ?
O201^b C198^b C199^b C200^b . . . . 137.(4) ?
C197^b C198^b C199^b C200^b . . . . -120.(4) ?
O201^b C198^b C199^b C194^b . . . . -35.(2) ?
C197^b C198^b C199^b C194^b . . . . 68.(2) ?
C194^b C199^b C200^b C91 . . . . -14.(5) ?
C198^b C199^b C200^b C91 . . . . 175.(3) ?
C92 C91 C200^b C199^b . . . . 13.(4) ?
C51 C91 C200^b C199^b . . . . 176.(2) ?
C194^b C195^b O201^b C198^b . . . . -53.9(17) ?
C196^b C195^b O201^b C198^b . . . . 53.3(17) ?
C197^b C198^b O201^b C195^b . . . . -50.1(17) ?
C199^b C198^b O201^b C195^b . . . . 53.9(17) ?
